data_2242812
loop_
_publ_author_name
'Rajesh, Rajagopal'
'Sella, E. S.'
'Blacque, Olivier'
'Rajesh, Kunjanpillai'

_publ_section_title
;
 Crystal structure of a new 2,6-bis(imino)pyridine derivative:
 (1<i>E</i>,1'<i>E</i>)-1,1'-(pyridine-2,6-diyl)bis[<i>N</i>-(4-chlorophenyl)ethan-1-imine]
;
_journal_issue 2
_journal_name_full 'Acta Crystallographica Section E'
_journal_page_first 115
_journal_page_last 118
_journal_paper_doi 10.1107/S2056989018017966
_journal_volume 75
_journal_year 2019
_chemical_formula_iupac 'C21 H17 Cl2 N3'
_chemical_formula_moiety 'C21 H17 Cl2 N3'
_chemical_formula_sum 'C21 H17 Cl2 N3'
_chemical_formula_weight 382.27
_chemical_name_systematic (1<i>E</i>,1'<i>E</i>)-1,1'-(Pyridine-2,6-diyl)bis[<i>N</i>-(4-chlorophenyl)ethan-1-imine]
_space_group_crystal_system triclinic
_space_group_IT_number 2
_space_group_name_Hall '-P 1'
_space_group_name_H-M_alt 'P -1'
_symmetry_space_group_name_Hall '-P 1'
_symmetry_space_group_name_H-M 'P -1'
_atom_sites_solution_hydrogens geom
_atom_sites_solution_primary dual
_atom_sites_solution_secondary difmap
_cell_angle_alpha 82.261(2)
_cell_angle_beta 88.5430(10)
_cell_angle_gamma 84.930(2)
_cell_formula_units_Z 4
_cell_length_a 10.5375(2)
_cell_length_b 10.8479(2)
_cell_length_c 16.8936(3)
_cell_measurement_reflns_used 27060
_cell_measurement_temperature 160.0(10)
_cell_measurement_theta_max 33.2
_cell_measurement_theta_min 2.3
_cell_volume 1905.85(6)
_computing_cell_refinement
;
CrysAlis PRO (Rigaku OD, 2018)
;
_computing_data_collection
;
CrysAlis PRO (Rigaku OD, 2018)
;
_computing_data_reduction
;
CrysAlis PRO (Rigaku OD, 2018)
;
_computing_molecular_graphics
;
<i>OLEX2</i> (Dolomanov <i>et al.</i>,  2009) and Mercury (Macrae <i>et
al.</i>,  2008)
;
_computing_publication_material
;
<i>OLEX2</i> (Dolomanov <i>et al.</i>,  2009)
;
_computing_structure_refinement
;
SHELXL2018 (Sheldrick, 2015b)
;
_computing_structure_solution
;
SHELXT (Sheldrick, 2015a)
;
_diffrn_ambient_temperature 160.0(10)
_diffrn_detector 'CCD plate'
_diffrn_measured_fraction_theta_full 1.000
_diffrn_measured_fraction_theta_max 0.998
_diffrn_measurement_device 'four-circle diffractometer'
_diffrn_measurement_device_type 'XtaLAB Synergy, Dualflex, Pilatus 200K'
_diffrn_measurement_method '\w scans'
_diffrn_radiation_monochromator mirror
_diffrn_radiation_probe x-ray
_diffrn_radiation_type MoK\a
_diffrn_radiation_wavelength 0.71073
_diffrn_reflns_av_R_equivalents 0.0274
_diffrn_reflns_av_unetI/netI 0.0202
_diffrn_reflns_limit_h_max 15
_diffrn_reflns_limit_h_min -14
_diffrn_reflns_limit_k_max 15
_diffrn_reflns_limit_k_min -15
_diffrn_reflns_limit_l_max 24
_diffrn_reflns_limit_l_min -24
_diffrn_reflns_number 54775
_diffrn_reflns_theta_full 25.2
_diffrn_reflns_theta_max 30.5
_diffrn_reflns_theta_min 2.117
_diffrn_source 'micro-focus sealed X-ray tube'
_exptl_absorpt_coefficient_mu 0.350
_exptl_absorpt_correction_T_max 0.941
_exptl_absorpt_correction_T_min 0.919
_exptl_absorpt_correction_type analytical
_exptl_absorpt_process_details
;
(CrysAlis PRO; Rigaku OD, 2018)
;
_exptl_crystal_colour 'pale yellow'
_exptl_crystal_density_diffrn 1.332
_exptl_crystal_description block
_exptl_crystal_F_000 792
_exptl_crystal_size_max 0.36
_exptl_crystal_size_mid 0.28
_exptl_crystal_size_min 0.20
_refine_diff_density_max 0.468
_refine_diff_density_min -0.673
_refine_ls_extinction_method none
_refine_ls_goodness_of_fit_ref 1.059
_refine_ls_hydrogen_treatment constr
_refine_ls_matrix_type full
_refine_ls_number_parameters 473
_refine_ls_number_reflns 11604
_refine_ls_number_restraints 0
_refine_ls_restrained_S_all 1.059
_refine_ls_R_factor_all 0.0457
_refine_ls_R_factor_gt 0.0387
_refine_ls_shift/su_max 0.001
_refine_ls_shift/su_mean 0.000
_refine_ls_structure_factor_coef Fsqd
_refine_ls_weighting_details 'w=1/[\s^2^(Fo^2^)+(0.0577P)^2^+0.5294P] where P=(Fo^2^+2Fc^2^)/3'
_refine_ls_weighting_scheme calc
_refine_ls_wR_factor_gt 0.1068
_refine_ls_wR_factor_ref 0.1109
_reflns_number_gt 9934
_reflns_number_total 11604
_reflns_threshold_expression 'I > 2\s(I)'
_cod_data_source_file su5463sup1.cif
_cod_data_source_block I
_cod_database_code 2242812
_shelx_space_group_comment
;
The symmetry employed for this shelxl refinement is uniquely defined
by the following loop, which should always be used as a source of
symmetry information in preference to the above space-group names.
They are only intended as comments.
;
_shelx_estimated_absorpt_t_min 0.884
_shelx_estimated_absorpt_t_max 0.933

loop_
_space_group_symop_operation_xyz
'x, y, z'
'-x, -y, -z'

loop_
_atom_site_type_symbol
_atom_site_label
_atom_site_fract_x
_atom_site_fract_y
_atom_site_fract_z
_atom_site_U_iso_or_equiv
_atom_site_adp_type
_atom_site_calc_flag
_atom_site_occupancy
C C1 0.33253(11) 0.84351(11) 0.52377(7) 0.0277(2) Uani d 1
C C2 0.39558(13) 0.89874(11) 0.45751(7) 0.0319(2) Uani d 1
H H2 0.403602 0.986096 0.450265 0.038 Uiso calc 1
C C3 0.44713(13) 0.82499(11) 0.40155(7) 0.0310(2) Uani d 1
H H3 0.492617 0.861820 0.356481 0.037 Uiso calc 1
C C4 0.43261(11) 0.69734(10) 0.41106(7) 0.0254(2) Uani d 1
C C5 0.37049(12) 0.64286(11) 0.47914(7) 0.0282(2) Uani d 1
H H5 0.362343 0.555521 0.486755 0.034 Uiso calc 1
C C6 0.32057(11) 0.71611(11) 0.53576(7) 0.0285(2) Uani d 1
H H6 0.278606 0.679231 0.582298 0.034 Uiso calc 1
C C7 0.42305(10) 0.57357(10) 0.30817(6) 0.02233(19) Uani d 1
C C8 0.27998(11) 0.58318(13) 0.30540(8) 0.0320(2) Uani d 1
H H8A 0.248873 0.504655 0.330749 0.048 Uiso calc 1
H H8B 0.252739 0.599462 0.249660 0.048 Uiso calc 1
H H8C 0.245071 0.651695 0.333999 0.048 Uiso calc 1
C C9 0.49567(10) 0.49648(9) 0.25206(6) 0.02101(19) Uani d 1
C C10 0.62744(11) 0.47078(10) 0.25912(7) 0.0249(2) Uani d 1
H H10 0.672537 0.503405 0.298482 0.030 Uiso calc 1
C C11 0.69096(11) 0.39668(12) 0.20746(7) 0.0291(2) Uani d 1
H H11 0.780494 0.377219 0.211023 0.035 Uiso calc 1
C C12 0.62190(11) 0.35128(11) 0.15043(7) 0.0271(2) Uani d 1
H H12 0.663229 0.300253 0.114345 0.032 Uiso calc 1
C C13 0.49066(10) 0.38206(10) 0.14718(6) 0.02198(19) Uani d 1
C C14 0.41233(10) 0.33185(10) 0.08780(6) 0.0232(2) Uani d 1
C C15 0.27004(12) 0.35106(16) 0.09431(10) 0.0425(3) Uani d 1
H H15A 0.231832 0.322186 0.048576 0.064 Uiso calc 1
H H15B 0.244269 0.440024 0.094688 0.064 Uiso calc 1
H H15C 0.240977 0.303534 0.143916 0.064 Uiso calc 1
C C16 0.41268(10) 0.21412(11) -0.01944(7) 0.0252(2) Uani d 1
C C17 0.41070(12) 0.26750(12) -0.09902(7) 0.0306(2) Uani d 1
H H17 0.438136 0.348713 -0.113385 0.037 Uiso calc 1
C C18 0.36890(12) 0.20299(12) -0.15767(7) 0.0304(2) Uani d 1
H H18 0.367791 0.239417 -0.212058 0.036 Uiso calc 1
C C19 0.32891(11) 0.08498(11) -0.13579(7) 0.0267(2) Uani d 1
C C20 0.32610(13) 0.03190(12) -0.05683(7) 0.0320(2) Uani d 1
H H20 0.295806 -0.048126 -0.042522 0.038 Uiso calc 1
C C21 0.36821(13) 0.09712(12) 0.00144(7) 0.0322(2) Uani d 1
H H21 0.366580 0.061451 0.055952 0.039 Uiso calc 1
Cl Cl1 0.26945(4) 0.93500(3) 0.59507(2) 0.04153(9) Uani d 1
Cl Cl2 0.28305(4) 0.00035(3) -0.20954(2) 0.04044(9) Uani d 1
N N1 0.49029(10) 0.62550(10) 0.35388(6) 0.0281(2) Uani d 1
N N2 0.42787(9) 0.45348(8) 0.19705(5) 0.02178(17) Uani d 1
N N3 0.47403(10) 0.27235(10) 0.03734(6) 0.0296(2) Uani d 1
C C22 0.04883(11) 0.44751(12) 0.72766(7) 0.0278(2) Uani d 1
C C23 0.04388(11) 0.53195(11) 0.65837(8) 0.0293(2) Uani d 1
H H23 0.005799 0.614549 0.658940 0.035 Uiso calc 1
C C24 0.09527(11) 0.49444(11) 0.58799(7) 0.0267(2) Uani d 1
H H24 0.093327 0.552097 0.540346 0.032 Uiso calc 1
C C25 0.14964(10) 0.37279(10) 0.58684(7) 0.0238(2) Uani d 1
C C26 0.15381(12) 0.28959(11) 0.65750(7) 0.0298(2) Uani d 1
H H26 0.191543 0.206783 0.657329 0.036 Uiso calc 1
C C27 0.10335(12) 0.32680(12) 0.72790(7) 0.0305(2) Uani d 1
H H27 0.106202 0.269881 0.775889 0.037 Uiso calc 1
C C28 0.16246(10) 0.25644(10) 0.47943(6) 0.02186(19) Uani d 1
C C29 0.04079(11) 0.19559(11) 0.50021(7) 0.0266(2) Uani d 1
H H29A 0.060896 0.106970 0.519780 0.040 Uiso calc 1
H H29B -0.011964 0.203652 0.452537 0.040 Uiso calc 1
H H29C -0.005754 0.236549 0.541826 0.040 Uiso calc 1
C C30 0.23750(10) 0.21730(10) 0.40933(6) 0.02175(19) Uani d 1
C C31 0.36130(10) 0.25147(10) 0.39370(7) 0.0236(2) Uani d 1
H H31 0.399260 0.302265 0.426474 0.028 Uiso calc 1
C C32 0.42741(11) 0.20937(10) 0.32913(7) 0.0250(2) Uani d 1
H H32 0.511683 0.231219 0.316838 0.030 Uiso calc 1
C C33 0.36935(11) 0.13513(10) 0.28271(7) 0.0253(2) Uani d 1
H H33 0.412512 0.106145 0.237813 0.030 Uiso calc 1
C C34 0.24608(11) 0.10387(10) 0.30336(6) 0.0244(2) Uani d 1
C C35 0.18171(12) 0.01753(12) 0.25878(7) 0.0290(2) Uani d 1
C C36 0.0712(2) -0.0429(2) 0.29993(11) 0.0687(7) Uani d 1
H H36A -0.003006 0.018417 0.298850 0.103 Uiso calc 1
H H36B 0.093131 -0.074184 0.355476 0.103 Uiso calc 1
H H36C 0.051163 -0.112627 0.272397 0.103 Uiso calc 1
C C37 0.18205(12) -0.08525(11) 0.14453(7) 0.0274(2) Uani d 1
C C38 0.26630(12) -0.18181(13) 0.12313(8) 0.0332(3) Uani d 1
H H38 0.349787 -0.193775 0.144341 0.040 Uiso calc 1
C C39 0.23006(13) -0.26095(13) 0.07117(8) 0.0351(3) Uani d 1
H H39 0.287777 -0.327254 0.057339 0.042 Uiso calc 1
C C40 0.10945(13) -0.24197(12) 0.04003(7) 0.0321(2) Uani d 1
C C41 0.02384(13) -0.14670(14) 0.06006(8) 0.0377(3) Uani d 1
H H41 -0.059284 -0.135010 0.038303 0.045 Uiso calc 1
C C42 0.06052(13) -0.06793(13) 0.11246(8) 0.0355(3) Uani d 1
H H42 0.002237 -0.002089 0.126326 0.043 Uiso calc 1
Cl Cl3 -0.01235(3) 0.49452(4) 0.81635(2) 0.04202(9) Uani d 1
Cl Cl4 0.06545(4) -0.33813(4) -0.02725(2) 0.04994(10) Uani d 1
N N4 0.20804(9) 0.33848(9) 0.51589(6) 0.02557(18) Uani d 1
N N5 0.18092(9) 0.14407(9) 0.36555(6) 0.02414(18) Uani d 1
N N6 0.23082(10) -0.00296(10) 0.19202(6) 0.0294(2) Uani d 1

loop_
_atom_site_aniso_label
_atom_site_aniso_U_11
_atom_site_aniso_U_22
_atom_site_aniso_U_33
_atom_site_aniso_U_12
_atom_site_aniso_U_13
_atom_site_aniso_U_23
C1 0.0296(5) 0.0297(5) 0.0252(5) 0.0036(4) -0.0053(4) -0.0117(4)
C2 0.0443(7) 0.0233(5) 0.0289(6) -0.0020(5) -0.0045(5) -0.0058(4)
C3 0.0413(7) 0.0274(5) 0.0253(5) -0.0070(5) 0.0014(5) -0.0050(4)
C4 0.0256(5) 0.0270(5) 0.0259(5) -0.0043(4) -0.0019(4) -0.0107(4)
C5 0.0313(6) 0.0251(5) 0.0301(5) -0.0071(4) 0.0012(4) -0.0081(4)
C6 0.0292(5) 0.0325(6) 0.0251(5) -0.0054(4) 0.0014(4) -0.0068(4)
C7 0.0262(5) 0.0204(4) 0.0209(5) -0.0038(4) 0.0006(4) -0.0036(4)
C8 0.0251(5) 0.0400(6) 0.0336(6) 0.0012(5) -0.0030(4) -0.0163(5)
C9 0.0240(5) 0.0193(4) 0.0203(4) -0.0050(4) 0.0009(4) -0.0031(3)
C10 0.0239(5) 0.0269(5) 0.0256(5) -0.0068(4) -0.0011(4) -0.0062(4)
C11 0.0206(5) 0.0355(6) 0.0337(6) -0.0050(4) 0.0003(4) -0.0113(5)
C12 0.0232(5) 0.0316(5) 0.0284(5) -0.0040(4) 0.0028(4) -0.0108(4)
C13 0.0238(5) 0.0219(4) 0.0213(5) -0.0053(4) 0.0013(4) -0.0049(4)
C14 0.0229(5) 0.0244(5) 0.0231(5) -0.0032(4) -0.0008(4) -0.0059(4)
C15 0.0246(6) 0.0600(9) 0.0490(8) 0.0030(6) -0.0048(5) -0.0327(7)
C16 0.0210(5) 0.0317(5) 0.0251(5) -0.0023(4) 0.0021(4) -0.0118(4)
C17 0.0344(6) 0.0298(5) 0.0289(6) -0.0079(5) -0.0029(5) -0.0048(4)
C18 0.0337(6) 0.0351(6) 0.0228(5) -0.0060(5) -0.0031(4) -0.0032(4)
C19 0.0287(5) 0.0293(5) 0.0237(5) -0.0006(4) -0.0033(4) -0.0102(4)
C20 0.0405(7) 0.0296(6) 0.0275(6) -0.0097(5) -0.0028(5) -0.0048(4)
C21 0.0381(6) 0.0394(6) 0.0214(5) -0.0125(5) 0.0014(4) -0.0060(4)
Cl1 0.04879(19) 0.04263(17) 0.03431(16) 0.01175(14) -0.00271(13) -0.01911(13)
Cl2 0.0540(2) 0.03864(16) 0.03227(16) -0.00355(14) -0.01178(13) -0.01599(12)
N1 0.0285(5) 0.0300(5) 0.0288(5) -0.0063(4) 0.0019(4) -0.0130(4)
N2 0.0237(4) 0.0214(4) 0.0212(4) -0.0038(3) 0.0001(3) -0.0049(3)
N3 0.0253(5) 0.0389(5) 0.0282(5) -0.0061(4) 0.0019(4) -0.0157(4)
C22 0.0203(5) 0.0394(6) 0.0273(5) -0.0086(4) 0.0029(4) -0.0144(4)
C23 0.0247(5) 0.0302(5) 0.0349(6) -0.0012(4) -0.0006(4) -0.0121(5)
C24 0.0276(5) 0.0268(5) 0.0264(5) -0.0031(4) -0.0023(4) -0.0056(4)
C25 0.0232(5) 0.0258(5) 0.0242(5) -0.0057(4) 0.0000(4) -0.0074(4)
C26 0.0363(6) 0.0255(5) 0.0277(5) -0.0021(4) 0.0000(5) -0.0048(4)
C27 0.0336(6) 0.0344(6) 0.0246(5) -0.0089(5) 0.0003(4) -0.0045(4)
C28 0.0237(5) 0.0209(4) 0.0208(4) -0.0013(4) -0.0001(4) -0.0024(3)
C29 0.0263(5) 0.0282(5) 0.0267(5) -0.0058(4) 0.0039(4) -0.0068(4)
C30 0.0246(5) 0.0204(4) 0.0204(4) -0.0035(4) 0.0006(4) -0.0026(3)
C31 0.0251(5) 0.0216(4) 0.0246(5) -0.0054(4) -0.0011(4) -0.0025(4)
C32 0.0241(5) 0.0246(5) 0.0261(5) -0.0067(4) 0.0021(4) -0.0005(4)
C33 0.0280(5) 0.0265(5) 0.0217(5) -0.0057(4) 0.0047(4) -0.0028(4)
C34 0.0289(5) 0.0256(5) 0.0200(5) -0.0079(4) 0.0025(4) -0.0045(4)
C35 0.0331(6) 0.0335(6) 0.0233(5) -0.0130(5) 0.0051(4) -0.0082(4)
C36 0.0795(13) 0.1008(15) 0.0441(9) -0.0696(12) 0.0337(9) -0.0417(9)
C37 0.0318(6) 0.0315(5) 0.0207(5) -0.0096(4) 0.0043(4) -0.0068(4)
C38 0.0297(6) 0.0390(6) 0.0332(6) -0.0049(5) -0.0012(5) -0.0119(5)
C39 0.0349(6) 0.0355(6) 0.0375(6) -0.0036(5) 0.0025(5) -0.0145(5)
C40 0.0371(6) 0.0371(6) 0.0256(5) -0.0127(5) 0.0025(5) -0.0113(5)
C41 0.0329(6) 0.0483(7) 0.0345(6) -0.0032(5) -0.0057(5) -0.0139(6)
C42 0.0337(6) 0.0416(7) 0.0332(6) 0.0003(5) -0.0008(5) -0.0140(5)
Cl3 0.03482(16) 0.0619(2) 0.03569(16) -0.01407(14) 0.01212(12) -0.02555(15)
Cl4 0.0486(2) 0.0618(2) 0.0484(2) -0.01678(17) -0.00091(16) -0.03205(18)
N4 0.0283(5) 0.0257(4) 0.0239(4) -0.0049(4) 0.0019(4) -0.0067(3)
N5 0.0257(4) 0.0267(4) 0.0212(4) -0.0071(3) 0.0022(3) -0.0052(3)
N6 0.0327(5) 0.0343(5) 0.0237(4) -0.0107(4) 0.0043(4) -0.0092(4)

loop_
_atom_type_symbol
_atom_type_description
_atom_type_scat_dispersion_real
_atom_type_scat_dispersion_imag
_atom_type_scat_source
C C 0.0033 0.0016 'International Tables Vol C Tables 4.2.6.8 and 6.1.1.4'
H H 0.0000 0.0000 'International Tables Vol C Tables 4.2.6.8 and 6.1.1.4'
Cl Cl 0.1484 0.1585 'International Tables Vol C Tables 4.2.6.8 and 6.1.1.4'
N N 0.0061 0.0033 'International Tables Vol C Tables 4.2.6.8 and 6.1.1.4'

loop_
_exptl_crystal_face_index_h
_exptl_crystal_face_index_k
_exptl_crystal_face_index_l
_exptl_crystal_face_perp_dist
1 -1 0 0.0992
-1 1 0 0.0992
0 0 -1 0.0810
-4 -5 5 0.0946
4 5 -5 0.1786
1 2 5 0.1563
1 1 1 0.1615

loop_
_geom_angle_atom_site_label_1
_geom_angle_atom_site_label_2
_geom_angle_atom_site_label_3
_geom_angle
C2 C1 C6 121.33(11)
C2 C1 Cl1 119.49(9)
C6 C1 Cl1 119.17(9)
C1 C2 H2 120.4
C1 C2 C3 119.17(11)
C3 C2 H2 120.4
C2 C3 H3 119.8
C2 C3 C4 120.48(11)
C4 C3 H3 119.8
C3 C4 C5 119.47(10)
C3 C4 N1 118.39(11)
C5 C4 N1 121.97(10)
C4 C5 H5 119.9
C6 C5 C4 120.10(10)
C6 C5 H5 119.9
C1 C6 C5 119.40(11)
C1 C6 H6 120.3
C5 C6 H6 120.3
C9 C7 C8 117.79(9)
N1 C7 C8 126.31(10)
N1 C7 C9 115.90(10)
C7 C8 H8A 109.5
C7 C8 H8B 109.5
C7 C8 H8C 109.5
H8A C8 H8B 109.5
H8A C8 H8C 109.5
H8B C8 H8C 109.5
C10 C9 C7 120.17(9)
N2 C9 C7 116.86(9)
N2 C9 C10 122.96(10)
C9 C10 H10 120.7
C11 C10 C9 118.57(10)
C11 C10 H10 120.7
C10 C11 H11 120.5
C10 C11 C12 119.05(11)
C12 C11 H11 120.5
C11 C12 H12 120.7
C11 C12 C13 118.68(10)
C13 C12 H12 120.7
C12 C13 C14 120.18(10)
N2 C13 C12 122.87(10)
N2 C13 C14 116.92(9)
C15 C14 C13 118.42(10)
N3 C14 C13 116.05(10)
N3 C14 C15 125.49(10)
C14 C15 H15A 109.5
C14 C15 H15B 109.5
C14 C15 H15C 109.5
H15A C15 H15B 109.5
H15A C15 H15C 109.5
H15B C15 H15C 109.5
C17 C16 N3 119.44(10)
C21 C16 C17 119.39(10)
C21 C16 N3 120.71(11)
C16 C17 H17 119.8
C18 C17 C16 120.49(11)
C18 C17 H17 119.8
C17 C18 H18 120.5
C19 C18 C17 119.08(11)
C19 C18 H18 120.5
C18 C19 Cl2 119.41(9)
C20 C19 C18 121.38(10)
C20 C19 Cl2 119.21(9)
C19 C20 H20 120.5
C19 C20 C21 119.10(11)
C21 C20 H20 120.5
C16 C21 C20 120.49(11)
C16 C21 H21 119.8
C20 C21 H21 119.8
C7 N1 C4 121.10(10)
C9 N2 C13 117.87(9)
C14 N3 C16 122.28(10)
C23 C22 Cl3 119.53(10)
C27 C22 C23 121.20(11)
C27 C22 Cl3 119.25(10)
C22 C23 H23 120.4
C22 C23 C24 119.22(11)
C24 C23 H23 120.4
C23 C24 H24 119.8
C23 C24 C25 120.45(11)
C25 C24 H24 119.8
C24 C25 C26 119.23(10)
C24 C25 N4 119.60(10)
C26 C25 N4 120.99(10)
C25 C26 H26 119.7
C27 C26 C25 120.52(11)
C27 C26 H26 119.7
C22 C27 C26 119.38(11)
C22 C27 H27 120.3
C26 C27 H27 120.3
C30 C28 C29 116.83(9)
N4 C28 C29 126.40(10)
N4 C28 C30 116.77(10)
C28 C29 H29A 109.5
C28 C29 H29B 109.5
C28 C29 H29C 109.5
H29A C29 H29B 109.5
H29A C29 H29C 109.5
H29B C29 H29C 109.5
C31 C30 C28 120.98(9)
N5 C30 C28 116.05(9)
N5 C30 C31 122.91(10)
C30 C31 H31 120.8
C32 C31 C30 118.31(10)
C32 C31 H31 120.8
C31 C32 H32 120.3
C33 C32 C31 119.35(10)
C33 C32 H32 120.3
C32 C33 H33 120.7
C32 C33 C34 118.54(10)
C34 C33 H33 120.7
C33 C34 C35 120.98(10)
N5 C34 C33 122.76(10)
N5 C34 C35 116.20(10)
C34 C35 C36 116.71(10)
N6 C35 C34 116.71(10)
N6 C35 C36 126.43(11)
C35 C36 H36A 109.5
C35 C36 H36B 109.5
C35 C36 H36C 109.5
H36A C36 H36B 109.5
H36A C36 H36C 109.5
H36B C36 H36C 109.5
C38 C37 N6 116.87(11)
C42 C37 C38 118.98(11)
C42 C37 N6 123.86(11)
C37 C38 H38 119.5
C39 C38 C37 120.95(12)
C39 C38 H38 119.5
C38 C39 H39 120.5
C40 C39 C38 119.09(12)
C40 C39 H39 120.5
C39 C40 C41 121.24(11)
C39 C40 Cl4 119.16(10)
C41 C40 Cl4 119.58(10)
C40 C41 H41 120.3
C40 C41 C42 119.41(12)
C42 C41 H41 120.3
C37 C42 C41 120.32(12)
C37 C42 H42 119.8
C41 C42 H42 119.8
C28 N4 C25 120.59(9)
C30 N5 C34 118.12(9)
C35 N6 C37 122.78(10)

loop_
_geom_bond_atom_site_label_1
_geom_bond_atom_site_label_2
_geom_bond_distance
_geom_bond_publ_flag
C1 C2 1.3803(18) ?
C1 C6 1.3860(17) ?
C1 Cl1 1.7442(11) ?
C2 H2 0.9500 ?
C2 C3 1.3891(17) ?
C3 H3 0.9500 ?
C3 C4 1.3939(16) ?
C4 C5 1.3956(17) ?
C4 N1 1.4138(14) ?
C5 H5 0.9500 ?
C5 C6 1.3887(16) ?
C6 H6 0.9500 ?
C7 C8 1.5035(16) ?
C7 C9 1.4989(15) ?
C7 N1 1.2772(14) y
C8 H8A 0.9800 ?
C8 H8B 0.9800 ?
C8 H8C 0.9800 ?
C9 C10 1.3968(15) ?
C9 N2 1.3420(13) ?
C10 H10 0.9500 ?
C10 C11 1.3856(16) ?
C11 H11 0.9500 ?
C11 C12 1.3882(16) ?
C12 H12 0.9500 ?
C12 C13 1.3945(16) ?
C13 C14 1.5009(14) ?
C13 N2 1.3433(13) ?
C14 C15 1.4987(17) ?
C14 N3 1.2696(14) y
C15 H15A 0.9800 ?
C15 H15B 0.9800 ?
C15 H15C 0.9800 ?
C16 C17 1.3902(17) ?
C16 C21 1.3895(17) ?
C16 N3 1.4156(14) ?
C17 H17 0.9500 ?
C17 C18 1.3888(16) ?
C18 H18 0.9500 ?
C18 C19 1.3831(17) ?
C19 C20 1.3805(17) ?
C19 Cl2 1.7453(11) ?
C20 H20 0.9500 ?
C20 C21 1.3899(16) ?
C21 H21 0.9500 ?
C22 C23 1.3849(18) ?
C22 C27 1.3823(18) ?
C22 Cl3 1.7376(12) ?
C23 H23 0.9500 ?
C23 C24 1.3895(16) ?
C24 H24 0.9500 ?
C24 C25 1.3939(16) ?
C25 C26 1.3953(16) ?
C25 N4 1.4128(14) ?
C26 H26 0.9500 ?
C26 C27 1.3854(17) ?
C27 H27 0.9500 ?
C28 C29 1.5057(15) ?
C28 C30 1.4955(15) ?
C28 N4 1.2808(14) y
C29 H29A 0.9800 ?
C29 H29B 0.9800 ?
C29 H29C 0.9800 ?
C30 C31 1.3966(15) ?
C30 N5 1.3408(13) ?
C31 H31 0.9500 ?
C31 C32 1.3868(16) ?
C32 H32 0.9500 ?
C32 C33 1.3853(15) ?
C33 H33 0.9500 ?
C33 C34 1.3953(15) ?
C34 C35 1.4942(15) ?
C34 N5 1.3414(14) ?
C35 C36 1.4967(18) ?
C35 N6 1.2675(15) y
C36 H36A 0.9800 ?
C36 H36B 0.9800 ?
C36 H36C 0.9800 ?
C37 C38 1.3919(18) ?
C37 C42 1.3907(18) ?
C37 N6 1.4141(14) ?
C38 H38 0.9500 ?
C38 C39 1.3898(17) ?
C39 H39 0.9500 ?
C39 C40 1.3758(19) ?
C40 C41 1.382(2) ?
C40 Cl4 1.7397(12) ?
C41 H41 0.9500 ?
C41 C42 1.3938(18) ?
C42 H42 0.9500 ?

loop_
_geom_hbond_atom_site_label_D
_geom_hbond_atom_site_label_H
_geom_hbond_atom_site_label_A
_geom_hbond_site_symmetry_A
_geom_hbond_distance_DH
_geom_hbond_distance_HA
_geom_hbond_distance_DA
_geom_hbond_angle_DHA
C20 H20 Cg6 1_555 0.95 2.94 3.6735(14) 135
C32 H32 Cg1 1_555 0.95 2.73 3.3273(12) 121
C2 H2 Cg4 1_565 0.95 2.67 3.4012(13) 134
C10 H10 Cg5 2_666 0.95 2.81 3.6446(13) 147
C17 H17 Cg1 2_665 0.95 2.70 3.5850(14) 155
C31 H31 Cg2 2_666 0.95 2.93 3.5795(12) 127

_cod_database_fobs_code 2242812
